data_4034651
loop_
_publ_author_name
'Kikuchi, Yuki'
'Nakamura, Chisato'
'Matsuoka, Mizuki'
'Asami, Rina'
'Kitagawa, Osamu'

_publ_section_title
;
 Catalytic Enantioselective Synthesis of N-C Axially Chiral Sulfonamides
 through Chiral Palladium-Catalyzed N-Allylation.
;
_journal_issue 12
_journal_name_full 'The Journal of organic chemistry'
_journal_page_first 8112
_journal_page_last 8120
_journal_paper_doi 10.1021/acs.joc.9b00989
_journal_volume 84
_journal_year 2019
_chemical_formula_sum 'C26 H37 N O2 S'
_chemical_formula_weight 427.62
_space_group_crystal_system orthorhombic
_space_group_IT_number 19
_space_group_name_Hall 'P 2ac 2ab'
_space_group_name_H-M_alt 'P 21 21 21'
_atom_sites_solution_hydrogens geom
_cell_angle_alpha 90
_cell_angle_beta 90
_cell_angle_gamma 90
_cell_formula_units_Z 4
_cell_length_a 9.7016(3)
_cell_length_b 11.9655(3)
_cell_length_c 20.8347(6)
_cell_measurement_reflns_used 422
_cell_measurement_temperature 100.(2)
_cell_measurement_theta_max 21.3791
_cell_measurement_theta_min 2.3286
_cell_volume 2418.59(12)
_computing_cell_refinement 'APEX3 v2017.3-0 (Bruker AXS)'
_computing_molecular_graphics 'shelXle (C.B. Huebschle, rev 833)'
_computing_structure_refinement 'SHELXL-2016/6 (Sheldrick, 2016)'
_computing_structure_solution 'SHELXT 2014/5 (Sheldrick, 2014)'
_diffrn_ambient_temperature 100.(2)
_diffrn_measured_fraction_theta_full 0.998
_diffrn_measured_fraction_theta_max 0.998
_diffrn_measurement_device_type 'Bruker D8 goniometer'
_diffrn_radiation_monochromator 'multilayered confocal mirror'
_diffrn_radiation_type MoK\a
_diffrn_radiation_wavelength 0.71073
_diffrn_reflns_av_R_equivalents 0.0420
_diffrn_reflns_av_unetI/netI 0.0273
_diffrn_reflns_limit_h_max 11
_diffrn_reflns_limit_h_min -11
_diffrn_reflns_limit_k_max 14
_diffrn_reflns_limit_k_min -14
_diffrn_reflns_limit_l_max 24
_diffrn_reflns_limit_l_min -24
_diffrn_reflns_number 27105
_diffrn_reflns_theta_full 25.02
_diffrn_reflns_theta_max 25.02
_diffrn_reflns_theta_min 2.59
_exptl_absorpt_coefficient_mu 0.155
_exptl_absorpt_correction_T_max 0.98
_exptl_absorpt_correction_T_min 0.95
_exptl_absorpt_process_details
;
;
_exptl_crystal_colour colourless
_exptl_crystal_density_diffrn 1.174
_exptl_crystal_density_method 'not measured'
_exptl_crystal_description block
_exptl_crystal_F_000 928
_exptl_crystal_size_max 0.347
_exptl_crystal_size_mid 0.256
_exptl_crystal_size_min 0.122
_refine_diff_density_max 0.175
_refine_diff_density_min -0.262
_refine_ls_abs_structure_details
;

Flack x determined using 1609 quotients [(I+)-(I-)]/[(I+)+(I-)]
(Parsons, Flack and Wagner, Acta Cryst. B69 (2013) 249-259).
;
_refine_ls_abs_structure_Flack 0.01(3)
_refine_ls_extinction_method none
_refine_ls_goodness_of_fit_ref 1.060
_refine_ls_hydrogen_treatment constr
_refine_ls_matrix_type full
_refine_ls_number_parameters 280
_refine_ls_number_reflns 4280
_refine_ls_number_restraints 0
_refine_ls_restrained_S_all 1.060
_refine_ls_R_factor_all 0.0345
_refine_ls_R_factor_gt 0.0299
_refine_ls_shift/su_max 0.001
_refine_ls_shift/su_mean 0.000
_refine_ls_structure_factor_coef Fsqd
_refine_ls_weighting_details 'w=1/[\s^2^(Fo^2^)+(0.0480P)^2^+0.2712P] where P=(Fo^2^+2Fc^2^)/3'
_refine_ls_weighting_scheme calc
_refine_ls_wR_factor_gt 0.0766
_refine_ls_wR_factor_ref 0.0800
_reflns_number_gt 3972
_reflns_number_total 4280
_reflns_threshold_expression 'I > 2\s(I)'
_cod_data_source_file jo9b00989_si_002.cif
_cod_data_source_block yk181212f
_cod_database_code 4034651

loop_
_space_group_symop_operation_xyz
'x, y, z'
'-x+1/2, -y, z+1/2'
'-x, y+1/2, -z+1/2'
'x+1/2, -y+1/2, -z'

loop_
_atom_site_type_symbol
_atom_site_label
_atom_site_fract_x
_atom_site_fract_y
_atom_site_fract_z
_atom_site_U_iso_or_equiv
_atom_site_adp_type
_atom_site_calc_flag
_atom_site_refinement_flags_adp
_atom_site_refinement_flags_posn
_atom_site_occupancy
S S001 0.51689(6) 0.63730(5) 0.72358(3) 0.01876(15) Uani d . . 1
O O002 0.50432(18) 0.73189(13) 0.68229(8) 0.0253(4) Uani d . . 1
O O003 0.60582(17) 0.64622(15) 0.77820(8) 0.0263(4) Uani d . . 1
N N004 0.57997(19) 0.53550(16) 0.67877(9) 0.0170(4) Uani d . . 1
C C005 0.0820(3) 0.5407(2) 0.79096(12) 0.0278(6) Uani d . . 1
C C006 0.7774(2) 0.6537(2) 0.59977(12) 0.0254(6) Uani d . . 1
H H00A 0.810866 0.581763 0.616047 0.038 Uiso calc U R 1
H H00B 0.731686 0.694613 0.63449 0.038 Uiso calc U R 1
H H00C 0.855394 0.69758 0.583708 0.038 Uiso calc U R 1
C C007 0.1017(3) 0.6038(2) 0.73638(12) 0.0266(6) Uani d . . 1
H H007 0.023035 0.627672 0.712969 0.032 Uiso calc U R 1
C C008 0.3913(2) 0.44417(19) 0.62423(11) 0.0169(5) Uani d . . 1
H H008 0.368704 0.414257 0.665138 0.02 Uiso calc U R 1
C C009 0.1413(3) 0.3207(2) 0.64803(12) 0.0236(6) Uani d . . 1
H H00D 0.058645 0.27371 0.649432 0.035 Uiso calc U R 1
H H00E 0.122634 0.39184 0.669667 0.035 Uiso calc U R 1
H H00F 0.217343 0.282336 0.669794 0.035 Uiso calc U R 1
C C00A 0.1986(3) 0.5067(2) 0.82488(12) 0.0258(6) Uani d . . 1
H H00G 0.186527 0.461546 0.861971 0.031 Uiso calc U R 1
C C00B 0.7430(2) 0.3789(2) 0.67224(11) 0.0216(5) Uani d . . 1
H H00H 0.83312 0.409909 0.672877 0.026 Uiso calc U R 1
C C00C 0.2336(3) 0.7023(2) 0.65289(12) 0.0280(6) Uani d . . 1
H H00I 0.295481 0.666883 0.621776 0.042 Uiso calc U R 1
H H00J 0.266603 0.777962 0.66239 0.042 Uiso calc U R 1
H H00K 0.140412 0.706352 0.634898 0.042 Uiso calc U R 1
C C00D 0.5492(2) 0.55815(19) 0.56028(11) 0.0171(5) Uani d . . 1
C C00E 0.5065(2) 0.51366(18) 0.61928(10) 0.0159(5) Uani d . . 1
C C00F 0.6331(2) 0.43372(19) 0.71175(11) 0.0198(5) Uani d . . 1
H H00L 0.556414 0.380495 0.718796 0.024 Uiso calc U R 1
H H00M 0.671212 0.45459 0.754157 0.024 Uiso calc U R 1
C C00G 0.6744(2) 0.6333(2) 0.54498(11) 0.0199(5) Uani d . . 1
C C00H 0.4635(2) 0.5296(2) 0.50832(11) 0.0208(5) Uani d . . 1
H H00N 0.486136 0.558372 0.467162 0.025 Uiso calc U R 1
C C00I 0.1808(2) 0.3429(2) 0.57822(11) 0.0221(5) Uani d . . 1
C C00J 0.3478(2) 0.59964(19) 0.75017(11) 0.0188(5) Uani d . . 1
C C00K 0.3488(2) 0.4625(2) 0.51351(11) 0.0210(5) Uani d . . 1
H H00O 0.295925 0.446804 0.476207 0.025 Uiso calc U R 1
C C00L 0.3082(2) 0.4167(2) 0.57244(11) 0.0185(5) Uani d . . 1
C C00M 0.3317(3) 0.5360(2) 0.80676(11) 0.0210(5) Uani d . . 1
C C00N 0.2311(2) 0.6341(2) 0.71407(11) 0.0222(5) Uani d . . 1
C C00O -0.0604(3) 0.5079(3) 0.81260(14) 0.0416(8) Uani d . . 1
H H00P -0.128945 0.552651 0.789537 0.062 Uiso calc U R 1
H H00Q -0.069331 0.521122 0.858829 0.062 Uiso calc U R 1
H H00R -0.075618 0.428452 0.803523 0.062 Uiso calc U R 1
C C0P 0.7205(3) 0.2903(2) 0.63685(13) 0.0269(6) Uani d . . 1
H H0PA 0.63113 0.257876 0.635456 0.032 Uiso calc U R 1
H H0PB 0.793467 0.258465 0.612586 0.032 Uiso calc U R 1
C C00Q 0.6202(3) 0.7478(2) 0.52308(12) 0.0278(6) Uani d . . 1
H H00S 0.69813 0.796952 0.513208 0.042 Uiso calc U R 1
H H00T 0.564695 0.781028 0.557431 0.042 Uiso calc U R 1
H H00U 0.563152 0.738327 0.484643 0.042 Uiso calc U R 1
C C00R 0.7573(3) 0.5798(2) 0.48977(12) 0.0258(6) Uani d . . 1
H H00V 0.698468 0.57295 0.451754 0.039 Uiso calc U R 1
H H00W 0.7892 0.505475 0.502875 0.039 Uiso calc U R 1
H H00X 0.837039 0.626899 0.47962 0.039 Uiso calc U R 1
C C00S 0.4455(3) 0.4998(2) 0.85167(11) 0.0243(6) Uani d . . 1
H H00Y 0.508565 0.449487 0.828982 0.036 Uiso calc U R 1
H H00Z 0.40548 0.46079 0.888594 0.036 Uiso calc U R 1
H H010 0.496272 0.565676 0.866592 0.036 Uiso calc U R 1
C C00T 0.0587(3) 0.4006(3) 0.54579(16) 0.0520(10) Uani d . . 1
H H011 0.076945 0.40806 0.499731 0.078 Uiso calc U R 1
H H012 0.045595 0.47495 0.564624 0.078 Uiso calc U R 1
H H013 -0.024833 0.355943 0.552247 0.078 Uiso calc U R 1
C C00U 0.2106(4) 0.2297(3) 0.54676(16) 0.0498(9) Uani d . . 1
H H014 0.235483 0.241136 0.501643 0.075 Uiso calc U R 1
H H015 0.128369 0.182395 0.549331 0.075 Uiso calc U R 1
H H016 0.28716 0.193186 0.56919 0.075 Uiso calc U R 1

loop_
_atom_site_aniso_label
_atom_site_aniso_U_11
_atom_site_aniso_U_22
_atom_site_aniso_U_33
_atom_site_aniso_U_12
_atom_site_aniso_U_13
_atom_site_aniso_U_23
S001 0.0211(3) 0.0168(3) 0.0184(3) -0.0025(2) 0.0007(2) -0.0026(2)
O002 0.0332(10) 0.0160(8) 0.0266(9) -0.0006(8) 0.0069(8) 0.0001(7)
O003 0.0266(9) 0.0287(9) 0.0235(8) -0.0055(8) -0.0033(7) -0.0069(8)
N004 0.0177(9) 0.0172(9) 0.0160(9) -0.0008(8) -0.0005(8) -0.0005(8)
C005 0.0275(13) 0.0326(14) 0.0233(13) -0.0058(12) 0.0031(11) -0.0110(12)
C006 0.0204(12) 0.0288(14) 0.0269(13) -0.0077(11) -0.0003(10) 0.0014(11)
C007 0.0230(13) 0.0341(14) 0.0227(12) 0.0019(11) -0.0038(10) -0.0096(11)
C008 0.0171(11) 0.0171(11) 0.0164(11) 0.0028(10) 0.0027(9) 0.0008(10)
C009 0.0195(13) 0.0236(13) 0.0276(13) -0.0052(10) 0.0006(11) 0.0016(11)
C00A 0.0337(14) 0.0271(13) 0.0167(12) -0.0058(11) 0.0060(11) -0.0031(11)
C00B 0.0193(11) 0.0226(12) 0.0231(12) 0.0034(10) -0.0003(10) 0.0053(11)
C00C 0.0285(14) 0.0311(14) 0.0243(13) 0.0084(12) -0.0032(11) 0.0023(11)
C00D 0.0153(12) 0.0157(11) 0.0203(12) 0.0022(9) 0.0014(9) -0.0006(9)
C00E 0.0152(11) 0.0159(10) 0.0166(11) 0.0041(10) -0.0017(9) -0.0011(9)
C00F 0.0203(11) 0.0202(12) 0.0188(11) 0.0000(10) -0.0022(10) 0.0031(10)
C00G 0.0196(12) 0.0207(11) 0.0195(11) -0.0006(11) 0.0025(9) 0.0012(11)
C00H 0.0200(12) 0.0251(12) 0.0173(11) 0.0016(10) -0.0001(10) 0.0018(10)
C00I 0.0181(12) 0.0260(13) 0.0222(12) -0.0050(11) -0.0022(10) -0.0005(11)
C00J 0.0200(12) 0.0173(11) 0.0190(11) -0.0007(10) 0.0026(10) -0.0041(10)
C00K 0.0186(12) 0.0264(13) 0.0182(11) 0.0011(11) -0.0032(10) -0.0018(11)
C00L 0.0153(12) 0.0189(12) 0.0213(12) 0.0035(10) 0.0004(10) -0.0012(10)
C00M 0.0277(13) 0.0172(12) 0.0180(12) -0.0003(10) -0.0002(10) -0.0060(10)
C00N 0.0253(12) 0.0222(11) 0.0192(12) 0.0042(11) -0.0011(10) -0.0063(11)
C00O 0.0313(15) 0.060(2) 0.0330(16) -0.0133(15) 0.0026(13) -0.0035(15)
C0P 0.0306(15) 0.0233(13) 0.0267(14) 0.0044(11) 0.0027(11) 0.0047(11)
C00Q 0.0309(14) 0.0220(13) 0.0304(14) -0.0038(12) 0.0003(12) 0.0028(12)
C00R 0.0198(13) 0.0317(14) 0.0259(13) -0.0049(11) 0.0024(11) -0.0022(12)
C00S 0.0307(14) 0.0242(12) 0.0179(12) 0.0044(11) 0.0017(11) 0.0014(10)
C00T 0.0195(14) 0.084(3) 0.0530(18) -0.0166(16) -0.0121(14) 0.0394(19)
C00U 0.057(2) 0.0418(18) 0.051(2) -0.0257(16) 0.0238(17) -0.0221(16)

loop_
_atom_type_symbol
_atom_type_description
_atom_type_scat_dispersion_real
_atom_type_scat_dispersion_imag
_atom_type_scat_source
C C 0.0033 0.0016 'International Tables Vol C Tables 4.2.6.8 and 6.1.1.4'
H H 0.0000 0.0000 'International Tables Vol C Tables 4.2.6.8 and 6.1.1.4'
N N 0.0061 0.0033 'International Tables Vol C Tables 4.2.6.8 and 6.1.1.4'
O O 0.0106 0.0060 'International Tables Vol C Tables 4.2.6.8 and 6.1.1.4'
S S 0.1246 0.1234 'International Tables Vol C Tables 4.2.6.8 and 6.1.1.4'

loop_
_geom_angle_atom_site_label_1
_geom_angle_atom_site_label_2
_geom_angle_atom_site_label_3
_geom_angle
O002 S001 O003 118.13(11)
O002 S001 N004 106.02(10)
O003 S001 N004 106.30(10)
O002 S001 C00J 107.94(11)
O003 S001 C00J 108.97(10)
N004 S001 C00J 109.20(10)
C00E N004 C00F 114.56(17)
C00E N004 S001 115.65(14)
C00F N004 S001 118.04(15)
C007 C005 C00A 117.7(2)
C007 C005 C00O 121.1(2)
C00A C005 C00O 121.1(2)
C00G C006 H00A 109.5
C00G C006 H00B 109.5
H00A C006 H00B 109.5
C00G C006 H00C 109.5
H00A C006 H00C 109.5
H00B C006 H00C 109.5
C005 C007 C00N 123.0(2)
C005 C007 H007 118.5
C00N C007 H007 118.5
C00L C008 C00E 123.3(2)
C00L C008 H008 118.3
C00E C008 H008 118.3
C00I C009 H00D 109.5
C00I C009 H00E 109.5
H00D C009 H00E 109.5
C00I C009 H00F 109.5
H00D C009 H00F 109.5
H00E C009 H00F 109.5
C00M C00A C005 122.8(2)
C00M C00A H00G 118.6
C005 C00A H00G 118.6
C0P C00B C00F 123.0(2)
C0P C00B H00H 118.5
C00F C00B H00H 118.5
C00N C00C H00I 109.5
C00N C00C H00J 109.5
H00I C00C H00J 109.5
C00N C00C H00K 109.5
H00I C00C H00K 109.5
H00J C00C H00K 109.5
C00E C00D C00H 114.1(2)
C00E C00D C00G 129.3(2)
C00H C00D C00G 116.58(19)
C008 C00E C00D 121.8(2)
C008 C00E N004 115.87(18)
C00D C00E N004 122.35(19)
N004 C00F C00B 110.51(18)
N004 C00F H00L 109.5
C00B C00F H00L 109.5
N004 C00F H00M 109.5
C00B C00F H00M 109.5
H00L C00F H00M 108.1
C006 C00G C00Q 107.6(2)
C006 C00G C00R 106.30(19)
C00Q C00G C00R 109.1(2)
C006 C00G C00D 116.78(19)
C00Q C00G C00D 108.09(19)
C00R C00G C00D 108.8(2)
C00K C00H C00D 124.0(2)
C00K C00H H00N 118.0
C00D C00H H00N 118.0
C00L C00I C009 112.30(19)
C00L C00I C00T 109.4(2)
C009 C00I C00T 107.8(2)
C00L C00I C00U 109.0(2)
C009 C00I C00U 107.5(2)
C00T C00I C00U 110.9(3)
C00M C00J C00N 120.7(2)
C00M C00J S001 119.69(18)
C00N C00J S001 119.60(17)
C00H C00K C00L 121.6(2)
C00H C00K H00O 119.2
C00L C00K H00O 119.2
C008 C00L C00K 115.2(2)
C008 C00L C00I 123.2(2)
C00K C00L C00I 121.6(2)
C00A C00M C00J 117.7(2)
C00A C00M C00S 116.0(2)
C00J C00M C00S 126.3(2)
C007 C00N C00J 117.9(2)
C007 C00N C00C 116.0(2)
C00J C00N C00C 126.1(2)
C005 C00O H00P 109.5
C005 C00O H00Q 109.5
H00P C00O H00Q 109.5
C005 C00O H00R 109.5
H00P C00O H00R 109.5
H00Q C00O H00R 109.5
C00B C0P H0PA 120.0
C00B C0P H0PB 120.0
H0PA C0P H0PB 120.0
C00G C00Q H00S 109.5
C00G C00Q H00T 109.5
H00S C00Q H00T 109.5
C00G C00Q H00U 109.5
H00S C00Q H00U 109.5
H00T C00Q H00U 109.5
C00G C00R H00V 109.5
C00G C00R H00W 109.5
H00V C00R H00W 109.5
C00G C00R H00X 109.5
H00V C00R H00X 109.5
H00W C00R H00X 109.5
C00M C00S H00Y 109.5
C00M C00S H00Z 109.5
H00Y C00S H00Z 109.5
C00M C00S H010 109.5
H00Y C00S H010 109.5
H00Z C00S H010 109.5
C00I C00T H011 109.5
C00I C00T H012 109.5
H011 C00T H012 109.5
C00I C00T H013 109.5
H011 C00T H013 109.5
H012 C00T H013 109.5
C00I C00U H014 109.5
C00I C00U H015 109.5
H014 C00U H015 109.5
C00I C00U H016 109.5
H014 C00U H016 109.5
H015 C00U H016 109.5

loop_
_geom_bond_atom_site_label_1
_geom_bond_atom_site_label_2
_geom_bond_distance
S001 O002 1.4267(17)
S001 O003 1.4321(17)
S001 N004 1.6521(19)
S001 C00J 1.789(2)
N004 C00E 1.453(3)
N004 C00F 1.490(3)
C005 C007 1.378(4)
C005 C00A 1.394(4)
C005 C00O 1.506(4)
C006 C00G 1.536(3)
C006 H00A 0.98
C006 H00B 0.98
C006 H00C 0.98
C007 C00N 1.386(4)
C007 H007 0.95
C008 C00L 1.387(3)
C008 C00E 1.397(3)
C008 H008 0.95
C009 C00I 1.527(3)
C009 H00D 0.98
C009 H00E 0.98
C009 H00F 0.98
C00A C00M 1.391(4)
C00A H00G 0.95
C00B C0P 1.310(4)
C00B C00F 1.498(3)
C00B H00H 0.95
C00C C00N 1.514(3)
C00C H00I 0.98
C00C H00J 0.98
C00C H00K 0.98
C00D C00E 1.402(3)
C00D C00H 1.407(3)
C00D C00G 1.545(3)
C00F H00L 0.99
C00F H00M 0.99
C00G C00Q 1.537(3)
C00G C00R 1.543(3)
C00H C00K 1.376(3)
C00H H00N 0.95
C00I C00L 1.523(3)
C00I C00T 1.529(4)
C00I C00U 1.532(4)
C00J C00M 1.412(3)
C00J C00N 1.420(3)
C00K C00L 1.401(3)
C00K H00O 0.95
C00M C00S 1.510(3)
C00O H00P 0.98
C00O H00Q 0.98
C00O H00R 0.98
C0P H0PA 0.95
C0P H0PB 0.95
C00Q H00S 0.98
C00Q H00T 0.98
C00Q H00U 0.98
C00R H00V 0.98
C00R H00W 0.98
C00R H00X 0.98
C00S H00Y 0.98
C00S H00Z 0.98
C00S H010 0.98
C00T H011 0.98
C00T H012 0.98
C00T H013 0.98
C00U H014 0.98
C00U H015 0.98
C00U H016 0.98
